data_4338106
loop_
_publ_author_name
'Ghorai, Debasish'
'Mani, Ganesan'

_publ_section_title
;
 Single-Step Substitution of all the \a, \b-Positions in Pyrrole: Choice
 of Binuclear versus Multinuclear Complex of the Novel Polydentate Ligand.
;
_journal_issue 8
_journal_name_full 'Inorganic chemistry'
_journal_page_first 4117
_journal_page_last 4129
_journal_paper_doi 10.1021/ic5000974
_journal_volume 53
_journal_year 2014
_chemical_formula_sum 'C30 H39 N9 O2 Pd'
_chemical_formula_weight 664.10
_chemical_name_systematic
;
 ?
;
_space_group_IT_number 15
_symmetry_cell_setting monoclinic
_symmetry_space_group_name_Hall '-C 2yc'
_symmetry_space_group_name_H-M 'C 1 2/c 1'
_atom_sites_solution_hydrogens geom
_atom_sites_solution_primary direct
_atom_sites_solution_secondary difmap
_audit_creation_method SHELXL-97
_cell_angle_alpha 90.00
_cell_angle_beta 108.903(7)
_cell_angle_gamma 90.00
_cell_formula_units_Z 8
_cell_length_a 25.480(4)
_cell_length_b 14.7785(17)
_cell_length_c 17.786(2)
_cell_measurement_reflns_used 37405
_cell_measurement_temperature 293(2)
_cell_measurement_theta_max 25.00
_cell_measurement_theta_min 1.62
_cell_volume 6336.2(14)
_computing_structure_refinement 'SHELXL-97 (Sheldrick, 2008)'
_computing_structure_solution sir92
_diffrn_ambient_temperature 293(2)
_diffrn_measured_fraction_theta_full 0.999
_diffrn_measured_fraction_theta_max 0.999
_diffrn_measurement_device_type 'Bruker CCD APEX 2'
_diffrn_measurement_method hemisphere
_diffrn_radiation_monochromator graphite
_diffrn_radiation_source 'fine-focus sealed tube'
_diffrn_radiation_type MoK\a
_diffrn_radiation_wavelength 0.71073
_diffrn_reflns_av_R_equivalents 0.1237
_diffrn_reflns_av_sigmaI/netI 0.0835
_diffrn_reflns_limit_h_max 30
_diffrn_reflns_limit_h_min -30
_diffrn_reflns_limit_k_max 17
_diffrn_reflns_limit_k_min -17
_diffrn_reflns_limit_l_max 21
_diffrn_reflns_limit_l_min -21
_diffrn_reflns_number 37405
_diffrn_reflns_theta_full 25.00
_diffrn_reflns_theta_max 25.00
_diffrn_reflns_theta_min 1.62
_exptl_absorpt_coefficient_mu 0.628
_exptl_absorpt_correction_T_max 0.9515
_exptl_absorpt_correction_T_min 0.8589
_exptl_absorpt_correction_type multi-scan
_exptl_absorpt_process_details SADABS
_exptl_crystal_colour Yellow
_exptl_crystal_density_diffrn 1.392
_exptl_crystal_density_method 'not measured'
_exptl_crystal_description Prism
_exptl_crystal_F_000 2752
_exptl_crystal_size_max 0.25
_exptl_crystal_size_mid 0.18
_exptl_crystal_size_min 0.08
_refine_diff_density_max 0.631
_refine_diff_density_min -0.513
_refine_diff_density_rms 0.098
_refine_ls_extinction_method none
_refine_ls_goodness_of_fit_ref 1.036
_refine_ls_hydrogen_treatment mixed
_refine_ls_matrix_type full
_refine_ls_number_parameters 379
_refine_ls_number_reflns 5585
_refine_ls_number_restraints 0
_refine_ls_restrained_S_all 1.036
_refine_ls_R_factor_all 0.1103
_refine_ls_R_factor_gt 0.0554
_refine_ls_shift/su_max 0.001
_refine_ls_shift/su_mean 0.000
_refine_ls_structure_factor_coef Fsqd
_refine_ls_weighting_details 'calc w=1/[\s^2^(Fo^2^)+(0.0721P)^2^+0.2630P] where P=(Fo^2^+2Fc^2^)/3'
_refine_ls_weighting_scheme calc
_refine_ls_wR_factor_gt 0.1274
_refine_ls_wR_factor_ref 0.1533
_reflns_number_gt 3342
_reflns_number_total 5585
_reflns_threshold_expression >2\s(I)
_cod_data_source_file ic5000974_si_002.cif
_cod_data_source_block complex9
_cod_depositor_comments
;
The following automatic conversions were performed:

'_symmetry_cell_setting' value 'Monoclinic' changed to 'monoclinic'
according to
/usr/data/users/saulius/crontab/automatic-downloads/rss-feeds/ACS/lib/dictionaries/cif_core.dic
dictionary named 'cif_core.dic' version 2.4.2 from 2011-04-26.

Automatic conversion script
Id: cif_fix_values 2281 2013-09-26 08:29:07Z andrius 

 Adding full bibliography for 4338099--4338106.cif.
;
_cod_original_cell_volume 6336.4(14)
_cod_original_sg_symbol_H-M C2/c
_cod_database_code 4338106

loop_
_symmetry_equiv_pos_as_xyz
'x, y, z'
'-x, y, -z+1/2'
'x+1/2, y+1/2, z'
'-x+1/2, y+1/2, -z+1/2'
'-x, -y, -z'
'x, -y, z-1/2'
'-x+1/2, -y+1/2, -z'
'x+1/2, -y+1/2, z-1/2'

loop_
_atom_site_label
_atom_site_type_symbol
_atom_site_fract_x
_atom_site_fract_y
_atom_site_fract_z
_atom_site_U_iso_or_equiv
_atom_site_adp_type
_atom_site_occupancy
_atom_site_symmetry_multiplicity
_atom_site_calc_flag
_atom_site_refinement_flags
C1 C -0.0643(3) 0.2301(4) 0.5706(3) 0.0437(15) Uani 1 1 d .
C2 C -0.1150(2) 0.2652(4) 0.5256(3) 0.0422(14) Uani 1 1 d .
C3 C -0.1073(2) 0.3026(4) 0.4565(3) 0.0420(14) Uani 1 1 d .
C4 C -0.0518(2) 0.2885(4) 0.4643(3) 0.0429(14) Uani 1 1 d .
C5 C -0.0178(3) 0.3149(4) 0.4140(4) 0.0497(16) Uani 1 1 d .
H5A H -0.0077 0.2612 0.3904 0.060 Uiso 1 1 calc R
H5B H -0.0393 0.3540 0.3713 0.060 Uiso 1 1 calc R
C6 C 0.1137(3) 0.3794(4) 0.5493(4) 0.0528(17) Uani 1 1 d .
C7 C 0.1646(3) 0.3589(5) 0.6160(5) 0.083(2) Uani 1 1 d .
H7A H 0.1616 0.2997 0.6364 0.124 Uiso 1 1 calc R
H7B H 0.1693 0.4030 0.6572 0.124 Uiso 1 1 calc R
H7C H 0.1961 0.3605 0.5975 0.124 Uiso 1 1 calc R
C8 C 0.1011(3) 0.4568(5) 0.5032(4) 0.065(2) Uani 1 1 d .
H8 H 0.1235 0.5076 0.5085 0.078 Uiso 1 1 calc R
C9 C 0.0500(3) 0.4453(4) 0.4489(4) 0.0537(17) Uani 1 1 d .
C10 C 0.0160(3) 0.5085(5) 0.3871(5) 0.084(2) Uani 1 1 d .
H10A H -0.0184 0.4799 0.3580 0.125 Uiso 1 1 calc R
H10B H 0.0359 0.5240 0.3513 0.125 Uiso 1 1 calc R
H10C H 0.0086 0.5624 0.4121 0.125 Uiso 1 1 calc R
C11 C -0.1507(2) 0.3430(4) 0.3853(3) 0.0505(16) Uani 1 1 d .
H11A H -0.1857 0.3458 0.3959 0.061 Uiso 1 1 calc R
H11B H -0.1400 0.4044 0.3777 0.061 Uiso 1 1 calc R
C12 C -0.1441(3) 0.2568(5) 0.2044(4) 0.0592(18) Uani 1 1 d .
C13 C -0.1213(4) 0.2664(6) 0.1368(4) 0.095(3) Uani 1 1 d .
H13A H -0.0980 0.3190 0.1452 0.143 Uiso 1 1 calc R
H13B H -0.1514 0.2729 0.0879 0.143 Uiso 1 1 calc R
H13C H -0.1000 0.2136 0.1342 0.143 Uiso 1 1 calc R
C14 C -0.1792(3) 0.1910(5) 0.2178(4) 0.0595(18) Uani 1 1 d .
H14 H -0.1938 0.1411 0.1861 0.071 Uiso 1 1 calc R
C15 C -0.1877(2) 0.2152(4) 0.2876(4) 0.0517(16) Uani 1 1 d .
C16 C -0.2216(3) 0.1725(5) 0.3325(4) 0.075(2) Uani 1 1 d .
H16A H -0.2180 0.2072 0.3795 0.113 Uiso 1 1 calc R
H16B H -0.2088 0.1119 0.3471 0.113 Uiso 1 1 calc R
H16C H -0.2598 0.1711 0.2996 0.113 Uiso 1 1 calc R
C17 C -0.1666(2) 0.2690(4) 0.5503(4) 0.0516(16) Uani 1 1 d .
H17A H -0.1977 0.2451 0.5075 0.062 Uiso 1 1 calc R
H17B H -0.1612 0.2305 0.5963 0.062 Uiso 1 1 calc R
C18 C -0.2248(3) 0.4845(6) 0.5477(6) 0.076(2) Uani 1 1 d .
C19 C -0.2667(4) 0.5537(6) 0.5034(7) 0.123(4) Uani 1 1 d .
H19A H -0.2890 0.5289 0.4533 0.185 Uiso 1 1 calc R
H19B H -0.2479 0.6067 0.4943 0.185 Uiso 1 1 calc R
H19C H -0.2901 0.5696 0.5342 0.185 Uiso 1 1 calc R
C20 C -0.1839(3) 0.4901(5) 0.6225(5) 0.072(2) Uani 1 1 d .
H20 H -0.1769 0.5393 0.6569 0.086 Uiso 1 1 calc R
C21 C -0.1566(3) 0.4101(5) 0.6352(4) 0.0587(18) Uani 1 1 d .
C22 C -0.1106(3) 0.3769(5) 0.7039(4) 0.076(2) Uani 1 1 d .
H22A H -0.1010 0.3165 0.6934 0.113 Uiso 1 1 calc R
H22B H -0.1220 0.3768 0.7504 0.113 Uiso 1 1 calc R
H22C H -0.0790 0.4158 0.7126 0.113 Uiso 1 1 calc R
C23 C -0.0435(3) 0.1815(4) 0.6488(4) 0.0528(17) Uani 1 1 d .
H23A H -0.0152 0.2177 0.6864 0.063 Uiso 1 1 calc R
H23B H -0.0737 0.1728 0.6699 0.063 Uiso 1 1 calc R
C24 C -0.0379(3) 0.0116(5) 0.6498(4) 0.0654(19) Uani 1 1 d .
C25 C -0.0871(3) -0.0038(5) 0.6759(5) 0.088(3) Uani 1 1 d .
H25A H -0.1011 0.0534 0.6867 0.132 Uiso 1 1 calc R
H25B H -0.0765 -0.0401 0.7232 0.132 Uiso 1 1 calc R
H25C H -0.1154 -0.0345 0.6347 0.132 Uiso 1 1 calc R
C26 C -0.0038(4) -0.0467(5) 0.6283(5) 0.080(2) Uani 1 1 d .
H26 H -0.0061 -0.1095 0.6293 0.096 Uiso 1 1 calc R
C27 C 0.0345(3) 0.0016(5) 0.6050(4) 0.0589(18) Uani 1 1 d .
C28 C 0.0799(3) -0.0322(5) 0.5784(4) 0.074(2) Uani 1 1 d .
H28A H 0.0998 0.0181 0.5666 0.110 Uiso 1 1 calc R
H28B H 0.0649 -0.0685 0.5316 0.110 Uiso 1 1 calc R
H28C H 0.1047 -0.0682 0.6197 0.110 Uiso 1 1 calc R
C29 C 0.1525(3) 0.1493(5) 0.6851(5) 0.0646(19) Uani 1 1 d .
C30 C 0.2091(3) 0.1054(6) 0.7138(6) 0.107(3) Uani 1 1 d .
H30A H 0.2202 0.0889 0.6689 0.160 Uiso 1 1 calc R
H30B H 0.2077 0.0522 0.7440 0.160 Uiso 1 1 calc R
H30C H 0.2355 0.1472 0.7467 0.160 Uiso 1 1 calc R
N1 N -0.02618(18) 0.2442(3) 0.5321(3) 0.0415(11) Uani 1 1 d .
N2 N -0.0205(2) 0.0944(3) 0.6387(3) 0.0530(13) Uani 1 1 d .
N3 N 0.0240(2) 0.0905(3) 0.6117(3) 0.0511(13) Uani 1 1 d .
N4 N 0.0712(2) 0.3201(3) 0.5234(3) 0.0487(13) Uani 1 1 d .
N5 N 0.0321(2) 0.3619(3) 0.4613(3) 0.0484(13) Uani 1 1 d .
N6 N -0.15880(19) 0.2918(3) 0.3118(3) 0.0441(12) Uani 1 1 d .
N7 N -0.1312(2) 0.3189(4) 0.2617(3) 0.0542(14) Uani 1 1 d .
N8 N -0.1801(2) 0.3606(3) 0.5695(3) 0.0508(13) Uani 1 1 d .
N9 N -0.2223(2) 0.4053(4) 0.5141(4) 0.0673(16) Uani 1 1 d .
O1 O 0.13073(18) 0.1596(3) 0.6108(3) 0.0612(12) Uani 1 1 d .
O2 O 0.1328(2) 0.1737(4) 0.7361(3) 0.0885(16) Uani 1 1 d .
Pd1 Pd 0.051448(19) 0.20424(3) 0.57141(3) 0.04605(19) Uani 1 1 d .

loop_
_atom_site_aniso_label
_atom_site_aniso_U_11
_atom_site_aniso_U_22
_atom_site_aniso_U_33
_atom_site_aniso_U_23
_atom_site_aniso_U_13
_atom_site_aniso_U_12
C1 0.050(4) 0.047(4) 0.035(3) -0.001(3) 0.015(3) -0.010(3)
C2 0.037(4) 0.046(4) 0.043(3) -0.005(3) 0.012(3) -0.007(3)
C3 0.039(3) 0.049(4) 0.037(3) -0.001(3) 0.010(3) -0.004(3)
C4 0.050(4) 0.043(3) 0.039(3) 0.005(3) 0.018(3) -0.006(3)
C5 0.048(4) 0.055(4) 0.046(4) 0.006(3) 0.016(3) -0.003(3)
C6 0.047(4) 0.057(4) 0.063(4) -0.011(4) 0.029(4) -0.017(3)
C7 0.059(5) 0.096(6) 0.088(6) -0.014(5) 0.017(5) -0.032(4)
C8 0.072(5) 0.060(5) 0.074(5) -0.008(4) 0.039(4) -0.024(4)
C9 0.063(5) 0.050(4) 0.059(4) 0.001(3) 0.034(4) -0.005(4)
C10 0.097(6) 0.072(5) 0.089(6) 0.022(5) 0.041(5) -0.006(5)
C11 0.051(4) 0.045(4) 0.054(4) 0.006(3) 0.015(3) 0.001(3)
C12 0.070(5) 0.061(4) 0.052(4) 0.001(4) 0.027(4) 0.009(4)
C13 0.135(8) 0.103(7) 0.073(5) 0.001(5) 0.068(6) -0.003(6)
C14 0.065(5) 0.059(5) 0.051(4) -0.013(3) 0.014(4) -0.003(4)
C15 0.038(4) 0.059(4) 0.053(4) 0.002(3) 0.008(3) -0.003(3)
C16 0.065(5) 0.086(5) 0.080(5) -0.010(4) 0.032(4) -0.027(4)
C17 0.047(4) 0.055(4) 0.056(4) -0.001(3) 0.022(3) -0.011(3)
C18 0.076(6) 0.078(6) 0.096(7) 0.006(5) 0.055(5) 0.005(5)
C19 0.108(8) 0.107(7) 0.162(10) 0.037(7) 0.053(7) 0.042(6)
C20 0.079(6) 0.068(5) 0.087(6) -0.015(5) 0.054(5) -0.015(5)
C21 0.056(5) 0.068(5) 0.063(5) 0.000(4) 0.033(4) -0.014(4)
C22 0.089(6) 0.083(5) 0.058(5) -0.012(4) 0.028(4) -0.028(5)
C23 0.046(4) 0.062(5) 0.051(4) -0.001(3) 0.017(3) -0.011(3)
C24 0.072(5) 0.057(5) 0.065(5) 0.006(4) 0.019(4) -0.020(4)
C25 0.093(6) 0.078(6) 0.104(6) 0.012(5) 0.046(5) -0.027(5)
C26 0.098(7) 0.050(5) 0.084(6) 0.001(4) 0.018(5) -0.017(5)
C27 0.069(5) 0.048(4) 0.053(4) -0.001(3) 0.010(4) -0.005(4)
C28 0.078(5) 0.061(5) 0.074(5) -0.009(4) 0.014(4) 0.002(4)
C29 0.053(5) 0.052(5) 0.079(6) -0.018(4) 0.006(4) -0.004(4)
C30 0.067(6) 0.082(6) 0.146(9) -0.019(6) -0.002(6) 0.012(5)
N1 0.035(3) 0.046(3) 0.043(3) 0.006(2) 0.011(2) -0.007(2)
N2 0.051(3) 0.051(3) 0.053(3) 0.011(3) 0.013(3) -0.005(3)
N3 0.049(3) 0.052(3) 0.051(3) 0.000(3) 0.014(3) -0.006(3)
N4 0.044(3) 0.052(3) 0.053(3) -0.001(3) 0.020(3) -0.005(3)
N5 0.046(3) 0.049(3) 0.058(3) 0.000(3) 0.028(3) -0.009(3)
N6 0.040(3) 0.053(3) 0.040(3) -0.001(3) 0.014(2) 0.000(3)
N7 0.051(3) 0.063(4) 0.051(3) 0.009(3) 0.020(3) -0.002(3)
N8 0.045(3) 0.057(4) 0.056(4) -0.006(3) 0.025(3) -0.007(3)
N9 0.051(4) 0.083(5) 0.072(4) 0.003(4) 0.027(3) -0.001(3)
O1 0.051(3) 0.068(3) 0.064(3) -0.005(3) 0.018(3) 0.000(2)
O2 0.088(4) 0.099(4) 0.070(4) -0.011(3) 0.014(3) -0.002(3)
Pd1 0.0399(3) 0.0486(3) 0.0487(3) 0.0002(2) 0.0130(2) -0.0033(2)

loop_
_atom_type_symbol
_atom_type_description
_atom_type_scat_dispersion_real
_atom_type_scat_dispersion_imag
_atom_type_scat_source
C C 0.0033 0.0016 'International Tables Vol C Tables 4.2.6.8 and 6.1.1.4'
H H 0.0000 0.0000 'International Tables Vol C Tables 4.2.6.8 and 6.1.1.4'
N N 0.0061 0.0033 'International Tables Vol C Tables 4.2.6.8 and 6.1.1.4'
O O 0.0106 0.0060 'International Tables Vol C Tables 4.2.6.8 and 6.1.1.4'
Pd Pd -0.9988 1.0072 'International Tables Vol C Tables 4.2.6.8 and 6.1.1.4'

loop_
_geom_angle_atom_site_label_1
_geom_angle_atom_site_label_2
_geom_angle_atom_site_label_3
_geom_angle
N1 C1 C2 109.5(5)
N1 C1 C23 116.2(5)
C2 C1 C23 134.4(5)
C1 C2 C3 106.4(5)
C1 C2 C17 125.6(5)
C3 C2 C17 127.8(5)
C4 C3 C2 106.0(5)
C4 C3 C11 126.1(5)
C2 C3 C11 127.8(5)
N1 C4 C3 110.3(5)
N1 C4 C5 117.4(5)
C3 C4 C5 132.3(5)
N5 C5 C4 110.4(5)
N5 C5 H5A 109.6
C4 C5 H5A 109.6
N5 C5 H5B 109.6
C4 C5 H5B 109.6
H5A C5 H5B 108.1
N4 C6 C8 109.0(6)
N4 C6 C7 122.6(6)
C8 C6 C7 128.4(6)
C6 C7 H7A 109.5
C6 C7 H7B 109.5
H7A C7 H7B 109.5
C6 C7 H7C 109.5
H7A C7 H7C 109.5
H7B C7 H7C 109.5
C9 C8 C6 107.7(6)
C9 C8 H8 126.1
C6 C8 H8 126.1
N5 C9 C8 107.0(6)
N5 C9 C10 123.0(6)
C8 C9 C10 130.0(6)
C9 C10 H10A 109.5
C9 C10 H10B 109.5
H10A C10 H10B 109.5
C9 C10 H10C 109.5
H10A C10 H10C 109.5
H10B C10 H10C 109.5
N6 C11 C3 113.4(5)
N6 C11 H11A 108.9
C3 C11 H11A 108.9
N6 C11 H11B 108.9
C3 C11 H11B 108.9
H11A C11 H11B 107.7
N7 C12 C14 111.3(6)
N7 C12 C13 119.0(7)
C14 C12 C13 129.7(7)
C12 C13 H13A 109.5
C12 C13 H13B 109.5
H13A C13 H13B 109.5
C12 C13 H13C 109.5
H13A C13 H13C 109.5
H13B C13 H13C 109.5
C15 C14 C12 105.7(6)
C15 C14 H14 127.2
C12 C14 H14 127.2
N6 C15 C14 106.2(6)
N6 C15 C16 122.4(6)
C14 C15 C16 131.3(6)
C15 C16 H16A 109.5
C15 C16 H16B 109.5
H16A C16 H16B 109.5
C15 C16 H16C 109.5
H16A C16 H16C 109.5
H16B C16 H16C 109.5
N8 C17 C2 113.2(5)
N8 C17 H17A 108.9
C2 C17 H17A 108.9
N8 C17 H17B 108.9
C2 C17 H17B 108.9
H17A C17 H17B 107.8
N9 C18 C20 110.5(7)
N9 C18 C19 119.6(9)
C20 C18 C19 129.9(9)
C18 C19 H19A 109.5
C18 C19 H19B 109.5
H19A C19 H19B 109.5
C18 C19 H19C 109.5
H19A C19 H19C 109.5
H19B C19 H19C 109.5
C21 C20 C18 106.9(7)
C21 C20 H20 126.5
C18 C20 H20 126.5
N8 C21 C20 105.7(7)
N8 C21 C22 123.3(7)
C20 C21 C22 131.0(7)
C21 C22 H22A 109.5
C21 C22 H22B 109.5
H22A C22 H22B 109.5
C21 C22 H22C 109.5
H22A C22 H22C 109.5
H22B C22 H22C 109.5
N2 C23 C1 110.2(5)
N2 C23 H23A 109.6
C1 C23 H23A 109.6
N2 C23 H23B 109.6
C1 C23 H23B 109.6
H23A C23 H23B 108.1
N2 C24 C26 105.3(6)
N2 C24 C25 122.7(7)
C26 C24 C25 131.9(7)
C24 C25 H25A 109.5
C24 C25 H25B 109.5
H25A C25 H25B 109.5
C24 C25 H25C 109.5
H25A C25 H25C 109.5
H25B C25 H25C 109.5
C24 C26 C27 109.5(7)
C24 C26 H26 125.2
C27 C26 H26 125.2
N3 C27 C26 107.3(6)
N3 C27 C28 123.7(6)
C26 C27 C28 129.0(7)
C27 C28 H28A 109.5
C27 C28 H28B 109.5
H28A C28 H28B 109.5
C27 C28 H28C 109.5
H28A C28 H28C 109.5
H28B C28 H28C 109.5
O2 C29 O1 126.3(7)
O2 C29 C30 116.9(8)
O1 C29 C30 116.8(8)
C29 C30 H30A 109.5
C29 C30 H30B 109.5
H30A C30 H30B 109.5
C29 C30 H30C 109.5
H30A C30 H30C 109.5
H30B C30 H30C 109.5
C4 N1 C1 107.8(5)
C4 N1 Pd1 127.5(4)
C1 N1 Pd1 124.7(4)
C24 N2 N3 111.5(6)
C24 N2 C23 128.8(6)
N3 N2 C23 119.7(5)
C27 N3 N2 106.3(5)
C27 N3 Pd1 132.1(4)
N2 N3 Pd1 120.4(4)
C6 N4 N5 106.0(5)
C6 N4 Pd1 132.6(5)
N5 N4 Pd1 120.0(4)
C9 N5 N4 110.2(5)
C9 N5 C5 128.1(6)
N4 N5 C5 121.5(5)
C15 N6 N7 112.6(5)
C15 N6 C11 128.7(5)
N7 N6 C11 118.6(5)
C12 N7 N6 104.2(5)
C21 N8 N9 112.8(6)
C21 N8 C17 129.4(6)
N9 N8 C17 117.8(5)
C18 N9 N8 104.0(6)
C29 O1 Pd1 116.8(4)
N1 Pd1 O1 178.43(18)
N1 Pd1 N3 87.27(19)
O1 Pd1 N3 91.56(19)
N1 Pd1 N4 87.42(19)
O1 Pd1 N4 93.72(19)
N3 Pd1 N4 174.3(2)

loop_
_geom_bond_atom_site_label_1
_geom_bond_atom_site_label_2
_geom_bond_distance
C1 N1 1.373(7)
C1 C2 1.382(8)
C1 C23 1.501(8)
C2 C3 1.419(8)
C2 C17 1.515(7)
C3 C4 1.391(8)
C3 C11 1.508(8)
C4 N1 1.341(7)
C4 C5 1.486(8)
C5 N5 1.454(7)
C5 H5A 0.9700
C5 H5B 0.9700
C6 N4 1.354(7)
C6 C8 1.383(9)
C6 C7 1.478(9)
C7 H7A 0.9600
C7 H7B 0.9600
C7 H7C 0.9600
C8 C9 1.356(9)
C8 H8 0.9300
C9 N5 1.357(7)
C9 C10 1.488(9)
C10 H10A 0.9600
C10 H10B 0.9600
C10 H10C 0.9600
C11 N6 1.466(7)
C11 H11A 0.9700
C11 H11B 0.9700
C12 N7 1.331(8)
C12 C14 1.393(9)
C12 C13 1.501(9)
C13 H13A 0.9600
C13 H13B 0.9600
C13 H13C 0.9600
C14 C15 1.374(9)
C14 H14 0.9300
C15 N6 1.342(7)
C15 C16 1.494(9)
C16 H16A 0.9600
C16 H16B 0.9600
C16 H16C 0.9600
C17 N8 1.465(7)
C17 H17A 0.9700
C17 H17B 0.9700
C18 N9 1.327(9)
C18 C20 1.401(11)
C18 C19 1.504(11)
C19 H19A 0.9600
C19 H19B 0.9600
C19 H19C 0.9600
C20 C21 1.352(9)
C20 H20 0.9300
C21 N8 1.343(8)
C21 C22 1.477(9)
C22 H22A 0.9600
C22 H22B 0.9600
C22 H22C 0.9600
C23 N2 1.449(7)
C23 H23A 0.9700
C23 H23B 0.9700
C24 N2 1.338(8)
C24 C26 1.364(10)
C24 C25 1.489(10)
C25 H25A 0.9600
C25 H25B 0.9600
C25 H25C 0.9600
C26 C27 1.376(9)
C26 H26 0.9300
C27 N3 1.354(8)
C27 C28 1.473(9)
C28 H28A 0.9600
C28 H28B 0.9600
C28 H28C 0.9600
C29 O2 1.224(8)
C29 O1 1.266(9)
C29 C30 1.513(9)
C30 H30A 0.9600
C30 H30B 0.9600
C30 H30C 0.9600
N1 Pd1 1.963(5)
N2 N3 1.366(6)
N3 Pd1 2.038(5)
N4 N5 1.371(7)
N4 Pd1 2.048(5)
N6 N7 1.362(6)
N8 N9 1.369(7)
O1 Pd1 2.022(4)

loop_
_geom_torsion_atom_site_label_1
_geom_torsion_atom_site_label_2
_geom_torsion_atom_site_label_3
_geom_torsion_atom_site_label_4
_geom_torsion
N1 C1 C2 C3 0.0(6)
C23 C1 C2 C3 -179.6(6)
N1 C1 C2 C17 -175.5(5)
C23 C1 C2 C17 5.0(11)
C1 C2 C3 C4 -0.6(6)
C17 C2 C3 C4 174.7(5)
C1 C2 C3 C11 174.9(6)
C17 C2 C3 C11 -9.8(10)
C2 C3 C4 N1 1.1(6)
C11 C3 C4 N1 -174.6(5)
C2 C3 C4 C5 -177.2(6)
C11 C3 C4 C5 7.2(10)
N1 C4 C5 N5 -50.6(7)
C3 C4 C5 N5 127.5(7)
N4 C6 C8 C9 0.6(7)
C7 C6 C8 C9 179.6(6)
C6 C8 C9 N5 -0.5(7)
C6 C8 C9 C10 177.7(6)
C4 C3 C11 N6 59.4(8)
C2 C3 C11 N6 -115.3(6)
N7 C12 C14 C15 -0.2(8)
C13 C12 C14 C15 -179.0(8)
C12 C14 C15 N6 0.5(7)
C12 C14 C15 C16 179.3(7)
C1 C2 C17 N8 107.9(7)
C3 C2 C17 N8 -66.5(8)
N9 C18 C20 C21 -1.6(8)
C19 C18 C20 C21 -179.4(8)
C18 C20 C21 N8 1.2(7)
C18 C20 C21 C22 -178.7(6)
N1 C1 C23 N2 -57.0(7)
C2 C1 C23 N2 122.5(7)
N2 C24 C26 C27 0.5(8)
C25 C24 C26 C27 177.0(8)
C24 C26 C27 N3 -0.2(8)
C24 C26 C27 C28 178.8(7)
C3 C4 N1 C1 -1.1(6)
C5 C4 N1 C1 177.4(5)
C3 C4 N1 Pd1 178.3(4)
C5 C4 N1 Pd1 -3.2(8)
C2 C1 N1 C4 0.7(6)
C23 C1 N1 C4 -179.7(5)
C2 C1 N1 Pd1 -178.7(4)
C23 C1 N1 Pd1 0.9(7)
C26 C24 N2 N3 -0.7(8)
C25 C24 N2 N3 -177.5(6)
C26 C24 N2 C23 177.0(6)
C25 C24 N2 C23 0.1(11)
C1 C23 N2 C24 -116.3(7)
C1 C23 N2 N3 61.2(7)
C26 C27 N3 N2 -0.2(7)
C28 C27 N3 N2 -179.3(6)
C26 C27 N3 Pd1 -167.4(5)
C28 C27 N3 Pd1 13.5(10)
C24 N2 N3 C27 0.5(7)
C23 N2 N3 C27 -177.4(5)
C24 N2 N3 Pd1 169.5(4)
C23 N2 N3 Pd1 -8.4(7)
C8 C6 N4 N5 -0.4(6)
C7 C6 N4 N5 -179.5(6)
C8 C6 N4 Pd1 -166.5(4)
C7 C6 N4 Pd1 14.4(9)
C8 C9 N5 N4 0.3(7)
C10 C9 N5 N4 -178.1(6)
C8 C9 N5 C5 -173.9(5)
C10 C9 N5 C5 7.8(9)
C6 N4 N5 C9 0.0(6)
Pd1 N4 N5 C9 168.2(4)
C6 N4 N5 C5 174.7(5)
Pd1 N4 N5 C5 -17.1(7)
C4 C5 N5 C9 -124.1(6)
C4 C5 N5 N4 62.3(7)
C14 C15 N6 N7 -0.6(7)
C16 C15 N6 N7 -179.6(6)
C14 C15 N6 C11 -175.7(6)
C16 C15 N6 C11 5.3(10)
C3 C11 N6 C15 79.1(7)
C3 C11 N6 N7 -95.8(6)
C14 C12 N7 N6 -0.2(7)
C13 C12 N7 N6 178.8(6)
C15 N6 N7 C12 0.5(7)
C11 N6 N7 C12 176.1(5)
C20 C21 N8 N9 -0.4(7)
C22 C21 N8 N9 179.4(5)
C20 C21 N8 C17 179.2(5)
C22 C21 N8 C17 -1.0(9)
C2 C17 N8 C21 -76.9(7)
C2 C17 N8 N9 102.7(6)
C20 C18 N9 N8 1.3(7)
C19 C18 N9 N8 179.4(6)
C21 N8 N9 C18 -0.6(7)
C17 N8 N9 C18 179.8(5)
O2 C29 O1 Pd1 -9.4(10)
C30 C29 O1 Pd1 172.9(5)
C4 N1 Pd1 O1 -100(7)
C1 N1 Pd1 O1 79(7)
C4 N1 Pd1 N3 -142.0(5)
C1 N1 Pd1 N3 37.3(5)
C4 N1 Pd1 N4 36.0(5)
C1 N1 Pd1 N4 -144.7(5)
C29 O1 Pd1 N1 -105(7)
C29 O1 Pd1 N3 -63.7(5)
C29 O1 Pd1 N4 118.4(5)
C27 N3 Pd1 N1 132.1(6)
N2 N3 Pd1 N1 -33.6(4)
C27 N3 Pd1 O1 -46.8(6)
N2 N3 Pd1 O1 147.4(4)
C27 N3 Pd1 N4 111(2)
N2 N3 Pd1 N4 -55(2)
C6 N4 Pd1 N1 139.7(6)
N5 N4 Pd1 N1 -24.9(4)
C6 N4 Pd1 O1 -41.4(6)
N5 N4 Pd1 O1 154.0(4)
C6 N4 Pd1 N3 160.8(18)
N5 N4 Pd1 N3 -4(2)
